data_1507513
loop_
_publ_author_name
'de Armas, Pedro'
'Garc\'ia-Tellado, Fernando'
'Marrero-Tellado, Jos\'e J.'
'Tejedor, David'
'Maestro, Miguel A.'
'Gonzalez-Platas, Javier'

_publ_section_title
;
 Alkynoates as a Source of Reactive Alkylinides for Aldehyde Addition
 Reactions
;
_journal_issue 12
_journal_name_full 'Organic Letters'
_journal_page_first 1905
_journal_paper_doi 10.1021/ol015951b
_journal_volume 3
_journal_year 2001
_chemical_formula_moiety 'C17 H30 O4'
_chemical_formula_sum 'C17 H30 O4'
_chemical_formula_weight 298.39
_chemical_name_systematic
;
 ?
;
_space_group_IT_number 2
_symmetry_cell_setting triclinic
_symmetry_space_group_name_Hall '-P 1'
_symmetry_space_group_name_H-M 'P -1'
_atom_sites_solution_hydrogens geom
_atom_sites_solution_primary direct
_atom_sites_solution_secondary difmap
_cell_angle_alpha 102.262(12)
_cell_angle_beta 110.021(11)
_cell_angle_gamma 103.180(10)
_cell_formula_units_Z 2
_cell_length_a 8.6530(10)
_cell_length_b 10.035(2)
_cell_length_c 12.381(2)
_cell_measurement_reflns_used 21
_cell_measurement_temperature 293
_cell_measurement_theta_max 18.07
_cell_measurement_theta_min 11.76
_cell_volume 932.6(3)
_computing_cell_refinement 'CAD-4 EXPRESS (Enraf-Nonius, 1994)'
_computing_data_collection 'CAD-4 EXPRESS (Enraf-Nonius, 1994)'
_computing_data_reduction 'HELENA (Spek, 1997)'
_computing_molecular_graphics 'PLATON (Spek, 1990)'
_computing_publication_material 'PLATON (Spek, 1990)'
_computing_structure_refinement 'SHELXL-97 (Sheldrick, 1997)'
_computing_structure_solution 'SIR97 (Altomare et al., 1998)'
_diffrn_ambient_temperature 293
_diffrn_measured_fraction_theta_full 1.000
_diffrn_measured_fraction_theta_max 1.000
_diffrn_measurement_device_type 'Enraf-Nonius CAD4'
_diffrn_measurement_method \w-scans
_diffrn_radiation_monochromator graphite
_diffrn_radiation_source 'fine-focus sealed tube'
_diffrn_radiation_type 'Mo K\a'
_diffrn_radiation_wavelength 0.71073
_diffrn_reflns_av_R_equivalents 0.0107
_diffrn_reflns_av_sigmaI/netI 0.0274
_diffrn_reflns_limit_h_max 0
_diffrn_reflns_limit_h_min -10
_diffrn_reflns_limit_k_max 12
_diffrn_reflns_limit_k_min -11
_diffrn_reflns_limit_l_max 15
_diffrn_reflns_limit_l_min -14
_diffrn_reflns_number 3873
_diffrn_reflns_theta_full 25.87
_diffrn_reflns_theta_max 25.87
_diffrn_reflns_theta_min 2.38
_diffrn_standards_decay_% 0
_diffrn_standards_interval_time 120
_diffrn_standards_number 3
_exptl_absorpt_coefficient_mu 0.074
_exptl_absorpt_correction_type none
_exptl_crystal_colour colourless
_exptl_crystal_density_diffrn 1.063
_exptl_crystal_density_method 'Not Measured'
_exptl_crystal_description plate
_exptl_crystal_F_000 328
_exptl_crystal_size_max 0.310
_exptl_crystal_size_mid 0.150
_exptl_crystal_size_min 0.010
_refine_diff_density_max 0.398
_refine_diff_density_min -0.244
_refine_ls_abs_structure_Flack none
_refine_ls_extinction_method none
_refine_ls_goodness_of_fit_all 1.053
_refine_ls_goodness_of_fit_ref 1.053
_refine_ls_hydrogen_treatment constr
_refine_ls_matrix_type full
_refine_ls_number_parameters 200
_refine_ls_number_reflns 3621
_refine_ls_number_restraints 0
_refine_ls_restrained_S_all 1.053
_refine_ls_R_factor_all 0.1349
_refine_ls_R_factor_gt 0.0744
_refine_ls_shift/su_max 0.000
_refine_ls_shift/su_mean 0.000
_refine_ls_structure_factor_coef Fsqd
_refine_ls_weighting_details 'calc w=1/[\s^2^(Fo^2^)+(0.1207P)^2^+0.2423P] where P=(Fo^2^+2Fc^2^)/3'
_refine_ls_weighting_scheme calc
_refine_ls_wR_factor_all 0.2602
_refine_ls_wR_factor_ref 0.2188
_reflns_number_gt 1941
_reflns_number_total 3621
_reflns_threshold_expression I>2\s(I)
_cod_data_source_file ol015951b_s2.cif
_cod_data_source_block c17h30o4
_cod_depositor_comments
;
The following automatic conversions were performed:

'_symmetry_cell_setting' value 'Triclinic' changed to 'triclinic'
according to /home/saulius/struct/CIF-dictionaries/cif_core.dic
dictionary named 'cif_core.dic' version 2.4.2 from
2011-04-26.

'_atom_sites_solution_hydrogens' value 'geom ' changed
to 'geom' according to
/home/saulius/struct/CIF-dictionaries/cif_core.dic dictionary named
'cif_core.dic' version 2.4.2 from
2011-04-26.

'_atom_sites_solution_primary' value 'direct ' changed
to 'direct' according to
/home/saulius/struct/CIF-dictionaries/cif_core.dic dictionary named
'cif_core.dic' version 2.4.2 from
2011-04-26.

'_atom_sites_solution_secondary' value 'difmap ' changed
to 'difmap' according to
/home/saulius/struct/CIF-dictionaries/cif_core.dic dictionary named
'cif_core.dic' version 2.4.2 from
2011-04-26.

'_exptl_absorpt_correction_type' value 'none ' changed
to 'none' according to
/home/saulius/struct/CIF-dictionaries/cif_core.dic dictionary named
'cif_core.dic' version 2.4.2 from
2011-04-26.

'_refine_ls_hydrogen_treatment' value 'constr ' changed
to 'constr' according to
/home/saulius/struct/CIF-dictionaries/cif_core.dic dictionary named
'cif_core.dic' version 2.4.2 from 2011-04-26.

Automatic conversion script
Id: cif_fix_values 1715 2011-07-08 13:25:40Z adriana 
;
_cod_database_code 1507513

loop_
_symmetry_equiv_pos_as_xyz
x,y,z
-x,-y,-z

loop_
_atom_site_aniso_label
_atom_site_aniso_U_11
_atom_site_aniso_U_22
_atom_site_aniso_U_33
_atom_site_aniso_U_23
_atom_site_aniso_U_13
_atom_site_aniso_U_12
O1 0.0927(14) 0.0720(13) 0.1417(19) 0.0455(13) 0.0618(14) 0.0388(11)
O3 0.0918(14) 0.0665(12) 0.1388(19) 0.0505(12) 0.0635(13) 0.0380(10)
O8 0.1022(15) 0.0684(12) 0.151(2) 0.0543(13) 0.0744(15) 0.0372(11)
O9 0.1140(17) 0.0622(12) 0.176(2) 0.0523(13) 0.0857(17) 0.0372(12)
C2 0.098(2) 0.078(2) 0.145(3) 0.059(2) 0.065(2) 0.0480(18)
C4 0.0686(16) 0.0671(17) 0.095(2) 0.0343(15) 0.0337(15) 0.0237(13)
C5 0.0726(17) 0.0690(18) 0.111(2) 0.0345(16) 0.0388(17) 0.0277(14)
C6 0.0726(17) 0.0624(16) 0.106(2) 0.0334(15) 0.0388(16) 0.0197(13)
C7 0.0776(17) 0.0553(15) 0.096(2) 0.0296(14) 0.0348(16) 0.0209(13)
C10 0.115(3) 0.078(2) 0.180(4) 0.061(2) 0.078(3) 0.045(2)
C11 0.137(4) 0.091(3) 0.182(5) 0.035(3) 0.027(4) 0.017(3)
C12 0.167(6) 0.137(5) 0.287(9) 0.047(5) 0.074(6) 0.023(4)
C13 0.194(8) 0.230(9) 0.296(10) 0.093(7) 0.131(8) -0.006(7)
C14 0.178(7) 0.329(12) 0.293(10) 0.138(9) 0.125(8) 0.097(8)
C15 0.179(6) 0.232(8) 0.186(6) 0.095(5) 0.077(5) 0.044(5)
C16 0.091(2) 0.093(2) 0.124(3) 0.050(2) 0.054(2) 0.0420(18)
C17 0.099(2) 0.103(2) 0.123(3) 0.047(2) 0.058(2) 0.042(2)
C18 0.129(3) 0.156(4) 0.144(3) 0.077(3) 0.077(3) 0.075(3)
C19 0.148(4) 0.180(5) 0.143(4) 0.074(3) 0.085(3) 0.083(4)
C20 0.183(6) 0.280(10) 0.208(7) 0.123(7) 0.122(6) 0.107(8)
C21B 0.153(9) 0.156(11) 0.188(11) 0.039(8) 0.086(8) 0.019(8)
C21A 0.177(13) 0.39(3) 0.158(11) 0.079(14) 0.105(10) 0.142(15)

loop_
_atom_site_label
_atom_site_type_symbol
_atom_site_thermal_displace_type
_atom_site_fract_x
_atom_site_fract_y
_atom_site_fract_z
_atom_site_occupancy
_atom_site_U_iso_or_equiv
_atom_site_calc_flag
_atom_site_refinement_flags
O1 O Uani 0.6512(3) 0.4757(2) 0.1429(2) 1.000 0.0940(9) . .
O3 O Uani 0.8100(3) 0.3692(2) 0.0648(2) 1.000 0.0891(9) . .
O8 O Uani 0.9549(3) 0.1523(2) 0.0226(2) 1.000 0.0957(9) . .
O9 O Uani 0.8310(3) -0.0500(2) 0.0487(2) 1.000 0.1058(10) . .
C2 C Uani 0.7460(4) 0.4918(3) 0.0716(4) 1.000 0.0950(14) . .
C4 C Uani 0.7067(3) 0.2667(3) 0.0863(3) 1.000 0.0751(10) . .
C5 C Uani 0.5749(4) 0.3238(3) 0.1155(3) 1.000 0.0820(11) . .
C6 C Uani 0.7217(4) 0.1366(3) 0.0814(3) 1.000 0.0790(10) . .
C7 C Uani 0.8442(4) 0.0813(3) 0.0487(3) 1.000 0.0757(10) . .
C10 C Uani 0.8913(5) 0.6280(4) 0.1228(4) 1.000 0.1134(18) . .
C11 C Uani 1.0145(6) 0.6508(5) 0.2470(5) 1.000 0.153(2) . .
C12 C Uani 1.1767(9) 0.7912(7) 0.3052(8) 1.000 0.211(4) . .
C13 C Uani 1.3166(12) 0.7798(9) 0.2790(9) 1.000 0.244(5) . .
C14 C Uani 1.4770(11) 0.8763(12) 0.3228(9) 1.000 0.249(6) . .
C15 C Uani 1.5969(9) 0.8614(8) 0.2725(6) 1.000 0.198(4) . .
C16 C Uani 0.5363(4) 0.2897(4) 0.2175(3) 1.000 0.0949(14) . .
C17 C Uani 0.4069(5) 0.3539(4) 0.2455(4) 1.000 0.1012(14) . .
C18 C Uani 0.3471(6) 0.2962(5) 0.3334(4) 1.000 0.1266(19) . .
C19 C Uani 0.2202(6) 0.3591(6) 0.3646(5) 1.000 0.140(3) . .
C20 C Uani 0.1570(10) 0.3069(13) 0.4487(8) 1.000 0.198(5) . .
C21B C Uani 0.0579(17) 0.1763(15) 0.4165(11) 0.537(14) 0.170(6) . .
C21A C Uani 0.021(2) 0.331(3) 0.4580(12) 0.463(14) 0.223(11) . .
H5 H Uiso 0.46610 0.28860 0.04240 1.000 0.0980 calc R
H6 H Uiso 0.64510 0.07530 0.10100 1.000 0.0950 calc R
H9 H Uiso 0.90420 -0.07430 0.02880 1.000 0.1580 calc R
H10A H Uiso 0.95360 0.62930 0.07100 1.000 0.1360 calc R
H10B H Uiso 0.84490 0.70740 0.12320 1.000 0.1360 calc R
H11A H Uiso 0.95180 0.65250 0.29860 1.000 0.1830 calc R
H11B H Uiso 1.05550 0.56850 0.24650 1.000 0.1830 calc R
H12A H Uiso 1.21460 0.81990 0.39250 1.000 0.2530 calc R
H12B H Uiso 1.14110 0.86760 0.27820 1.000 0.2530 calc R
H13A H Uiso 1.27380 0.75710 0.19170 1.000 0.2930 calc R
H13B H Uiso 1.33530 0.69340 0.29600 1.000 0.2930 calc R
H14A H Uiso 1.46180 0.96890 0.32140 1.000 0.2990 calc R
H14B H Uiso 1.53310 0.88400 0.40750 1.000 0.2990 calc R
H15A H Uiso 1.70220 0.94230 0.31650 1.000 0.2970 calc R
H2 H Uiso 0.66750 0.48440 -0.00980 1.000 0.1140 calc R
H15C H Uiso 1.54850 0.85760 0.18910 1.000 0.2970 calc R
H16A H Uiso 0.49130 0.18570 0.19750 1.000 0.1140 calc R
H16B H Uiso 0.64420 0.32490 0.28980 1.000 0.1140 calc R
H17A H Uiso 0.45980 0.45790 0.27980 1.000 0.1220 calc R
H17B H Uiso 0.30640 0.33270 0.17060 1.000 0.1220 calc R
H18A H Uiso 0.44830 0.31600 0.40750 1.000 0.1510 calc R
H18B H Uiso 0.29340 0.19220 0.29840 1.000 0.1510 calc R
H19A H Uiso 0.12030 0.34000 0.28990 1.000 0.1690 calc R
H19B H Uiso 0.27480 0.46300 0.39920 1.000 0.1690 calc R
H20A H Uiso 0.25180 0.34830 0.52870 1.000 0.2370 calc R
H20B H Uiso 0.13320 0.20330 0.42580 1.000 0.2370 calc R
H21D H Uiso 0.03070 0.16000 0.48260 0.537(14) 0.2540 calc R
H21E H Uiso -0.04760 0.15960 0.34800 0.537(14) 0.2540 calc R
H21F H Uiso 0.11650 0.11140 0.39500 0.537(14) 0.2540 calc R
H15B H Uiso 1.62210 0.77390 0.27720 1.000 0.2970 calc R
H21A H Uiso -0.00230 0.29250 0.51740 0.463(14) 0.3370 calc R
H21B H Uiso 0.04190 0.43330 0.48240 0.463(14) 0.3370 calc R
H21C H Uiso -0.07690 0.28570 0.38100 0.463(14) 0.3370 calc R

loop_
_atom_type_symbol
_atom_type_description
_atom_type_scat_dispersion_real
_atom_type_scat_dispersion_imag
_atom_type_scat_source
O O 0.0106 0.0060 'International Tables Vol C Tables 4.2.6.8 and 6.1.1.4'
H H 0.0000 0.0000 'International Tables Vol C Tables 4.2.6.8 and 6.1.1.4'
C C 0.0033 0.0016 'International Tables Vol C Tables 4.2.6.8 and 6.1.1.4'

loop_
_geom_angle_atom_site_label_1
_geom_angle_atom_site_label_2
_geom_angle_atom_site_label_3
_geom_angle
_geom_angle_publ_flag
C2 O1 C5 106.1(3) yes
C2 O3 C4 108.0(3) yes
C7 O9 H9 109.46 no
O1 C2 O3 104.2(3) yes
O1 C2 C10 113.6(3) yes
O3 C2 C10 110.6(3) yes
O3 C4 C6 124.4(3) yes
C5 C4 C6 127.1(3) no
O3 C4 C5 108.5(3) yes
O1 C5 C16 111.3(3) yes
C4 C5 C16 116.5(3) no
O1 C5 C4 102.0(3) yes
C4 C6 C7 126.6(3) no
O8 C7 C6 123.2(3) yes
O9 C7 C6 114.9(3) yes
O8 C7 O9 121.8(3) yes
C2 C10 C11 113.4(4) no
C10 C11 C12 116.1(5) no
C11 C12 C13 115.4(7) no
C12 C13 C14 129.2(9) no
C13 C14 C15 123.0(10) no
C5 C16 C17 114.2(3) no
C16 C17 C18 112.6(4) no
C17 C18 C19 114.1(4) no
C18 C19 C20 116.6(6) no
C19 C20 C21B 120.4(9) no
C19 C20 C21A 119.3(13) no
O1 C2 H2 109.43 no
O3 C2 H2 109.40 no
C10 C2 H2 109.41 no
O1 C5 H5 108.94 no
C4 C5 H5 108.88 no
C16 C5 H5 108.91 no
C4 C6 H6 116.79 no
C7 C6 H6 116.65 no
C2 C10 H10A 108.91 no
C2 C10 H10B 108.86 no
C11 C10 H10A 108.91 no
C11 C10 H10B 108.84 no
H10A C10 H10B 107.74 no
C10 C11 H11A 108.28 no
C10 C11 H11B 108.25 no
C12 C11 H11A 108.26 no
C12 C11 H11B 108.28 no
H11A C11 H11B 107.37 no
C11 C12 H12A 108.42 no
C11 C12 H12B 108.43 no
C13 C12 H12A 108.44 no
C13 C12 H12B 108.44 no
H12A C12 H12B 107.49 no
C12 C13 H13A 105.02 no
C12 C13 H13B 105.02 no
C14 C13 H13A 104.94 no
C14 C13 H13B 104.92 no
H13A C13 H13B 105.86 no
C13 C14 H14A 106.57 no
C13 C14 H14B 106.60 no
C15 C14 H14A 106.61 no
C15 C14 H14B 106.61 no
H14A C14 H14B 106.49 no
C14 C15 H15A 109.53 no
C14 C15 H15B 109.46 no
C14 C15 H15C 109.48 no
H15A C15 H15B 109.50 no
H15A C15 H15C 109.45 no
H15B C15 H15C 109.41 no
C5 C16 H16A 108.73 no
C5 C16 H16B 108.73 no
C17 C16 H16A 108.66 no
C17 C16 H16B 108.71 no
H16A C16 H16B 107.62 no
C16 C17 H17A 109.09 no
C16 C17 H17B 109.04 no
C18 C17 H17A 109.03 no
C18 C17 H17B 109.07 no
H17A C17 H17B 107.85 no
C17 C18 H18A 108.71 no
C17 C18 H18B 108.73 no
C19 C18 H18A 108.74 no
C19 C18 H18B 108.73 no
H18A C18 H18B 107.61 no
C18 C19 H19A 108.14 no
C18 C19 H19B 108.13 no
C20 C19 H19A 108.13 no
C20 C19 H19B 108.16 no
H19A C19 H19B 107.29 no
C19 C20 H20A 107.45 no
C19 C20 H20B 107.45 no
C21B C20 H20A 119.01 no
C21B C20 H20B 26.88 no
H20A C20 H20B 106.97 no
C21A C20 H20A 107.62 no
C21A C20 H20B 107.44 no
H21B C21A H21C 109.46 no
C20 C21A H21B 109.27 no
C20 C21A H21C 109.39 no
C20 C21A H21A 109.45 no
H21A C21A H21C 109.71 no
H21A C21A H21B 109.54 no
C20 C21B H21E 109.53 no
C20 C21B H21D 109.43 no
H21D C21B H21F 109.39 no
H21E C21B H21F 109.47 no
C20 C21B H21F 109.50 no
H20B C21B H21D 118.90 no
H20B C21B H21E 130.70 no
H20B C21B H21F 63.48 no
H21D C21B H21E 109.50 no
C20 C21B H20B 46.46 no

loop_
_geom_bond_atom_site_label_1
_geom_bond_atom_site_label_2
_geom_bond_distance
_geom_bond_publ_flag
O1 C2 1.405(5) yes
O1 C5 1.429(4) yes
O3 C2 1.458(4) yes
O3 C4 1.337(4) yes
O8 C7 1.236(4) yes
O9 C7 1.296(4) yes
O9 H9 0.8204 no
C2 C10 1.467(6) no
C4 C6 1.332(4) no
C4 C5 1.501(5) no
C5 C16 1.498(5) no
C6 C7 1.436(5) no
C10 C11 1.473(7) no
C11 C12 1.565(10) no
C12 C13 1.378(14) no
C13 C14 1.344(15) no
C14 C15 1.400(13) no
C16 C17 1.513(6) no
C17 C18 1.518(7) no
C18 C19 1.502(8) no
C19 C20 1.466(12) no
C20 C21B 1.28(2) no
C20 C21A 1.29(2) no
C2 H2 0.9793 no
C5 H5 0.9795 no
C6 H6 0.9296 no
C10 H10A 0.9691 no
C10 H10B 0.9704 no
C11 H11A 0.9694 no
C11 H11B 0.9700 no
C12 H12A 0.9699 no
C12 H12B 0.9698 no
C13 H13A 0.9696 no
C13 H13B 0.9697 no
C14 H14A 0.9706 no
C14 H14B 0.9702 no
C15 H15A 0.9597 no
C15 H15B 0.9603 no
C15 H15C 0.9607 no
C16 H16A 0.9701 no
C16 H16B 0.9700 no
C17 H17A 0.9695 no
C17 H17B 0.9701 no
C18 H18A 0.9701 no
C18 H18B 0.9704 no
C19 H19A 0.9701 no
C19 H19B 0.9700 no
C20 H20A 0.9695 no
C20 H20B 0.9699 no
C21A H21C 0.9594 no
C21A H21A 0.9578 no
C21A H21B 0.9613 no
C21B H20B 0.6050 no
C21B H21D 0.9608 no
C21B H21E 0.9594 no
C21B H21F 0.9600 no

loop_
_geom_contact_atom_site_label_1
_geom_contact_atom_site_label_2
_geom_contact_distance
_geom_contact_site_symmetry_2
_geom_contact_publ_flag
O3 O8 2.792(3) . no
O8 O9 2.621(4) 2_755 no
O8 C7 3.365(4) 2_755 no
O8 O3 2.792(3) . no
O9 O8 2.621(4) 2_755 no
O1 H17A 2.7502 . no
O1 H11A 2.5766 . no
O1 H2 2.8553 2_665 no
O3 H11B 2.5402 . no
O3 H13A 2.9175 2_765 no
O8 H17B 2.8548 1_655 no
O8 H10A 2.7729 2_765 no
O8 H9 1.8053 2_755 no
O9 H10B 2.7935 1_545 no
O9 H5 2.7703 2_655 no
O9 H9 2.9047 2_755 no
C7 O8 3.365(4) 2_755 no
C21A C21A 3.47(4) 2_566 no
C6 H16A 2.8971 . no
C7 H9 2.6715 2_755 no
C10 H13A 3.0004 . no
C11 H21A 2.8943 2_666 no
C13 H10A 3.0700 . no
C16 H6 2.8515 . no
C18 H21F 2.8209 . no
C21A H21B 2.5604 2_566 no
C21A H11A 2.9067 2_666 no
C21B H15A 3.0627 1_345 no
C21B H18B 2.8822 . no
H2 O1 2.8553 2_665 no
H5 H17B 2.4713 . no
H5 O9 2.7703 2_655 no
H6 C16 2.8515 . no
H6 H16A 2.3717 . no
H9 C7 2.6715 2_755 no
H9 O8 1.8053 2_755 no
H9 O9 2.9047 2_755 no
H9 H9 2.3696 2_755 no
H10A C13 3.0700 . no
H10A H13A 2.5070 . no
H10A O8 2.7729 2_765 no
H10B H12B 2.5058 . no
H10B O9 2.7935 1_565 no
H11A C21A 2.9067 2_666 no
H11A O1 2.5766 . no
H11A H21A 2.0880 2_666 no
H11B O3 2.5402 . no
H11B H13B 2.2544 . no
H12B H10B 2.5058 . no
H12B H14A 2.5469 . no
H13A H10A 2.5070 . no
H13A C10 3.0004 . no
H13A H15C 2.3751 . no
H13A O3 2.9175 2_765 no
H13B H11B 2.2544 . no
H13B H15B 2.5351 . no
H14A H12B 2.5469 . no
H15A C21B 3.0627 1_765 no
H15A H21E 2.5499 1_765 no
H15B H13B 2.5351 . no
H15C H13A 2.3751 . no
H16A C6 2.8971 . no
H16A H6 2.3717 . no
H16A H18B 2.4451 . no
H16B H18A 2.5851 . no
H16B H21C 2.4514 1_655 no
H17A H19B 2.5251 . no
H17A O1 2.7502 . no
H17B O8 2.8548 1_455 no
H17B H5 2.4713 . no
H17B H19A 2.5331 . no
H18A H16B 2.5851 . no
H18B H20B 2.4321 . no
H18B H21F 2.3517 . no
H18B C21B 2.8822 . no
H18B H16A 2.4451 . no
H19A H17B 2.5331 . no
H19A H21E 2.4443 . no
H19A H21C 2.3740 . no
H19B H17A 2.5251 . no
H19B H21B 2.5474 . no
H20B H18B 2.4321 . no
H21A C11 2.8943 2_666 no
H21A H11A 2.0880 2_666 no
H21B H19B 2.5474 . no
H21B C21A 2.5604 2_566 no
H21B H21B 1.7085 2_566 no
H21C H19A 2.3740 . no
H21C H16B 2.4514 1_455 no
H21E H15A 2.5499 1_345 no
H21E H19A 2.4443 . no
H21F C18 2.8209 . no
H21F H18B 2.3517 . no

loop_
_geom_hbond_atom_site_label_D
_geom_hbond_atom_site_label_H
_geom_hbond_atom_site_label_A
_geom_hbond_distance_DH
_geom_hbond_distance_HA
_geom_hbond_distance_DA
_geom_hbond_angle_DHA
_geom_hbond_site_symmetry_A
_geom_hbond_publ_flag
O9 H9 O8 0.8204 1.8053 2.621(4) 172.27 2_755 yes
C11 H11B O3 0.9700 2.5402 2.913(6) 102.79 . no

loop_
_geom_torsion_atom_site_label_1
_geom_torsion_atom_site_label_2
_geom_torsion_atom_site_label_3
_geom_torsion_atom_site_label_4
_geom_torsion
_geom_torsion_publ_flag
C5 O1 C2 O3 -33.6(3) no
C5 O1 C2 C10 -154.0(3) no
C2 O1 C5 C4 30.9(3) no
C2 O1 C5 C16 155.8(3) no
C4 O3 C2 O1 22.7(4) no
C4 O3 C2 C10 145.2(3) no
C2 O3 C4 C5 -3.3(4) no
C2 O3 C4 C6 176.5(3) no
O1 C2 C10 C11 55.8(5) no
O3 C2 C10 C11 -61.0(5) no
O3 C4 C5 C16 -138.2(3) no
C6 C4 C5 O1 163.4(3) no
O3 C4 C5 O1 -16.8(3) no
C6 C4 C5 C16 42.0(5) no
O3 C4 C6 C7 -2.4(6) no
C5 C4 C6 C7 177.4(3) no
C4 C5 C16 C17 178.2(3) no
O1 C5 C16 C17 61.8(4) no
C4 C6 C7 O9 -178.9(3) no
C4 C6 C7 O8 1.3(6) no
C2 C10 C11 C12 177.6(5) no
C10 C11 C12 C13 -85.9(8) no
C11 C12 C13 C14 -174.0(10) no
C12 C13 C14 C15 -168.1(10) no
C5 C16 C17 C18 169.9(3) no
C16 C17 C18 C19 179.2(4) no
C17 C18 C19 C20 179.7(6) no
C18 C19 C20 C21B -68.0(12) no
